data_1505063
loop_
_publ_author_name
'Munshi, Parthapratim'
'Cameron, Elinor'
'Row, Tayur N Guru'
'Ferrara, Joseph D.'
'Cameron, T. Stanley'

_publ_section_title
;
 Investigation of inter-ion interactions in
 N,N,N',N'-tetramethylethylenediammonium dithiocyanate via experimental
 and theoretical charge density studies.
;
_journal_issue 32
_journal_name_full 'The journal of physical chemistry. A'
_journal_page_first 7888
_journal_page_last 7897
_journal_paper_doi 10.1021/jp068554x
_journal_volume 111
_journal_year 2007
_chemical_compound_source 'see text'
_chemical_formula_moiety 'C6 H18 N2, 2(C N S)'
_chemical_formula_sum 'C8 H18 N4 S2'
_chemical_formula_weight 234.40
_chemical_name_systematic ?
_space_group_IT_number 2
_symmetry_cell_setting triclinic
_symmetry_Int_Tables_number 2
_symmetry_space_group_name_Hall '-P 1'
_symmetry_space_group_name_H-M 'P -1'
_atom_sites_solution_hydrogens geom
_atom_sites_solution_primary direct
_atom_sites_solution_secondary difmap
_cell_angle_alpha 73.8950(10)
_cell_angle_beta 79.2280(10)
_cell_angle_gamma 85.917(3)
_cell_formula_units_Z 1
_cell_length_a 5.8915(2)
_cell_length_b 6.8875(2)
_cell_length_c 8.2113(2)
_cell_measurement_reflns_used 35717
_cell_measurement_temperature 113.0(2)
_cell_measurement_theta_max 51.424
_cell_measurement_theta_min 2.622
_cell_volume 314.412(16)
_computing_cell_refinement SMART
_computing_data_collection 'HKL2000(Wladek, 2000)'
_computing_data_reduction 'SAINT (Bruker, 2004)'
_computing_molecular_graphics 'Koritsanszky et al, (2003)'
_computing_publication_material 'Koritsanszky et al, (2003)'
_computing_structure_refinement 'Koritsanszky et al, (2003)'
_computing_structure_solution 'SHELXS-97 (Sheldrick, 1997)'
_diffrn_ambient_temperature 113.0(2)
_diffrn_measured_fraction_theta_full 0.960
_diffrn_measured_fraction_theta_max 0.960
_diffrn_measurement_device_type 'Bruker SMART APEX CCD area detector'
_diffrn_measurement_method '\f & \w scans'
_diffrn_radiation_monochromator graphite
_diffrn_radiation_probe x-ray
_diffrn_radiation_source 'fine-focus sealed tube'
_diffrn_radiation_type MoK\a
_diffrn_radiation_wavelength 0.71073
_diffrn_reflns_av_R_equivalents 0.0255
_diffrn_reflns_av_sigmaI/netI 0.0189
_diffrn_reflns_limit_h_max 12
_diffrn_reflns_limit_h_min -11
_diffrn_reflns_limit_k_max 15
_diffrn_reflns_limit_k_min -15
_diffrn_reflns_limit_l_max 18
_diffrn_reflns_limit_l_min -18
_diffrn_reflns_number 35717
_diffrn_reflns_reduction_process
;
 Scaled and merged with SORTAV
 R.H. Blessing, (1987) Cryst. Rev. 1, 3-58
 R.H. Blessing, (1989) J. Appl. Cryst. 22, 396-397
;
_diffrn_reflns_theta_full 51.424
_diffrn_reflns_theta_max 51.424
_diffrn_reflns_theta_min 2.622
_diffrn_standards_decay_% 0
_diffrn_standards_number 0
_exptl_absorpt_coefficient_mu 0.396
_exptl_absorpt_correction_T_max 0.957
_exptl_absorpt_correction_T_min 0.924
_exptl_absorpt_correction_type multi-scan
_exptl_absorpt_process_details
;
 R.H. Blessing, Acta Cryst. (1995), A51, 33-38
;
_exptl_crystal_colour yellow
_exptl_crystal_density_diffrn 1.238
_exptl_crystal_density_method 'Not Measured'
_exptl_crystal_description prism
_exptl_crystal_F_000 126
_exptl_crystal_size_max 0.310
_exptl_crystal_size_mid 0.180
_exptl_crystal_size_min 0.110
_refine_diff_density_max 0.168
_refine_diff_density_min -0.158
_refine_diff_density_rms 0.030
_refine_ls_extinction_method none
_refine_ls_goodness_of_fit_ref 1.6901
_refine_ls_hydrogen_treatment noref
_refine_ls_matrix_type full
_refine_ls_number_parameters 216
_refine_ls_number_reflns 5303
_refine_ls_number_restraints 0
_refine_ls_R_factor_all 0.0288
_refine_ls_R_factor_gt 0.0187
_refine_ls_shift/su_max 0.0000
_refine_ls_shift/su_mean 0.0000
_refine_ls_structure_factor_coef Fsqd
_refine_ls_weighting_details
;
     calc w2 = q/[s^2^(Fo^2^) + (0.00 P)^2^ + 0.00 P + 0.00 + 0.00 sin(th)]
     where P = (0.3333 Fo^2^ + 0.6667 Fc^2^)
           q = 1.0
;
_refine_ls_weighting_scheme calc
_refine_ls_wR_factor_ref 0.0174
_reflns_number_gt 5303
_reflns_number_total 6635
_reflns_threshold_expression >3sig(I)
_cod_data_source_file jp068554xsi20070501_114056.cif
_cod_data_source_block Dithiocyanate
_cod_depositor_comments
;
 Adding the _atom_site_type_symbol data item.

 Antanas Vaitkus,
 2017-01-27

 Marking atom 'DUM0' as a dummy atom.

 Antanas Vaitkus,
 2017-01-27

The following automatic conversions were performed:

'_symmetry_cell_setting' value 'Triclinic' changed to 'triclinic'
according to /home/saulius/struct/CIF-dictionaries/cif_core.dic
dictionary named 'cif_core.dic' version 2.4.1 from
2010-06-29.

'_atom_sites_solution_hydrogens' value ' geom ' changed
to 'geom' according to
/home/saulius/struct/CIF-dictionaries/cif_core.dic dictionary named
'cif_core.dic' version 2.4.1 from
2010-06-29.

'_atom_sites_solution_primary' value ' direct ' changed
to 'direct' according to
/home/saulius/struct/CIF-dictionaries/cif_core.dic dictionary named
'cif_core.dic' version 2.4.1 from
2010-06-29.

'_atom_sites_solution_secondary' value ' difmap '
changed to 'difmap' according to
/home/saulius/struct/CIF-dictionaries/cif_core.dic dictionary named
'cif_core.dic' version 2.4.1 from
2010-06-29.

'_exptl_absorpt_correction_type' value ' multi-scan '
changed to 'multi-scan' according to
/home/saulius/struct/CIF-dictionaries/cif_core.dic dictionary named
'cif_core.dic' version 2.4.1 from
2010-06-29.

'_refine_ls_hydrogen_treatment' value ' noref ' changed
to 'noref' according to
/home/saulius/struct/CIF-dictionaries/cif_core.dic dictionary named
'cif_core.dic' version 2.4.1 from
2010-06-29.

'_refine_ls_weighting_scheme' value ' calc ' changed to
'calc' according to
/home/saulius/struct/CIF-dictionaries/cif_core.dic dictionary named
'cif_core.dic' version 2.4.1 from 2010-06-29.

Automatic conversion script
Id: cif_fix_values 1715 2011-07-08 13:25:40Z adriana 
;
_cod_original_cell_volume 314.41(2)
_cod_database_code 1505063

loop_
_symmetry_equiv_pos_as_xyz
x,y,z
-x,-y,-z

loop_
_atom_local_axes_label
_atom_local_axes_atom0
_atom_local_axes_ax1
_atom_local_axes_atom1
_atom_local_axes_atom2
_atom_local_axes_ax2
S(1) C(1) Z S(1) N(1) Y
N(1) C(1) Z N(1) S(1) Y
N(2) H(2) Z N(2) C(4) Y
C(1) N(1) Z C(1) S(1) Y
C(2) H(2A) Z C(2) H(2B) Y
C(3) H(3C) Z C(3) H(3B) Y
C(4) H(4A) Z C(4) H(4C) Y
H(2) N(2) Z H(2) C(4) Y
H(2A) C(2) Z H(2A) H(2B) Y
H(2B) C(2) Z H(2B) H(2A) Y
H(3A) C(3) Z H(3A) H(3C) Y
H(3B) C(3) Z H(3B) H(3C) Y
H(3C) C(3) Z H(3C) H(3B) Y
H(4A) C(4) Z H(4A) H(4C) Y
H(4B) C(4) Z H(4B) H(4A) Y
H(4C) C(4) Z H(4C) H(4A) Y

loop_
_atom_rho_multipole_label
_atom_rho_multipole_coeff_Pv
_atom_rho_multipole_coeff_P00
_atom_rho_multipole_coeff_P11
_atom_rho_multipole_coeff_P1-1
_atom_rho_multipole_coeff_P10
_atom_rho_multipole_coeff_P20
_atom_rho_multipole_coeff_P21
_atom_rho_multipole_coeff_P2-1
_atom_rho_multipole_coeff_P22
_atom_rho_multipole_coeff_P2-2
_atom_rho_multipole_coeff_P30
_atom_rho_multipole_coeff_P31
_atom_rho_multipole_coeff_P3-1
_atom_rho_multipole_coeff_P32
_atom_rho_multipole_coeff_P3-2
_atom_rho_multipole_coeff_P33
_atom_rho_multipole_coeff_P3-3
_atom_rho_multipole_coeff_P40
_atom_rho_multipole_coeff_P41
_atom_rho_multipole_coeff_P4-1
_atom_rho_multipole_coeff_P42
_atom_rho_multipole_coeff_P4-2
_atom_rho_multipole_coeff_P43
_atom_rho_multipole_coeff_P4-3
_atom_rho_multipole_coeff_P44
_atom_rho_multipole_coeff_P4-4
_atom_rho_multipole_kappa_prime
_atom_rho_multipole_kappa_dprime0
_atom_rho_multipole_kappa_dprime1
_atom_rho_multipole_kappa_dprime2
_atom_rho_multipole_kappa_dprime3
_atom_rho_multipole_kappa_dprime4
S(1) 6.40(4) 0.00 0.027(11) 0.002(10) -0.126(13) -0.108(15) 0.011(13) -0.037(13) 0.029(13) -0.002(12) 0.094(9) -0.010(9) 0.008(9) 0.008(8) 0.000(8) 0.002(8) -0.010(8) 0.011(11) -0.015(10) -0.016(10) -0.036(10) 0.006(10) 0.020(10) 0.025(10) -0.010(9) 0.038(9) 0.983(3) 0.92 0.92 0.92 0.92 0.92
N(1) 5.15(5) 0.00 -0.020(10) 0.041(10) -0.071(16) 0.188(12) 0.014(9) 0.010(9) 0.019(8) 0.001(8) 0.061(10) 0.016(8) -0.029(8) 0.010(8) 0.005(8) 0.007(7) 0.025(7) 0.00 0.00 0.00 0.00 0.00 0.00 0.00 0.00 0.00 0.980(3) 0.89 0.89 0.89 0.89 0.89
N(2) 5.27(4) 0.00 -0.006(9) -0.027(10) 0.072(12) 0.047(10) 0.025(8) -0.011(8) 0.016(8) 0.003(8) 0.341(10) 0.018(8) -0.044(9) -0.013(9) 0.002(9) -0.013(9) -0.262(9) 0.00 0.00 0.00 0.00 0.00 0.00 0.00 0.00 0.00 0.978(3) 0.75 0.75 0.75 0.75 0.75
C(1) 4.37(6) 0.00 0.013(11) 0.019(11) 0.12(2) 0.47(2) 0.016(12) -0.020(11) 0.026(10) -0.004(10) 0.001(18) -0.010(14) -0.027(15) -0.002(11) 0.005(11) -0.008(9) -0.003(9) 0.00 0.00 0.00 0.00 0.00 0.00 0.00 0.00 0.00 0.986(4) 0.81 0.81 0.81 0.81 0.81
C(2) 3.95(4) 0.00 -0.068(8) 0.055(11) 0.054(11) 0.019(10) 0.054(7) -0.013(8) -0.049(9) 0.058(7) 0.223(9) -0.018(8) -0.026(8) -0.025(8) -0.004(8) 0.011(8) -0.238(8) 0.00 0.00 0.00 0.00 0.00 0.00 0.00 0.00 0.00 0.999(3) 0.93 0.93 0.93 0.93 0.93
C(3) 3.94(4) 0.00 0.112(11) 0.028(13) 0.026(13) 0.046(11) -0.040(9) -0.027(9) -0.063(9) -0.060(9) 0.218(10) 0.050(8) -0.019(8) -0.025(9) -0.017(9) -0.053(8) -0.196(9) 0.00 0.00 0.00 0.00 0.00 0.00 0.00 0.00 0.00 0.999(3) 0.93 0.93 0.93 0.93 0.93
C(4) 3.91(4) 0.00 -0.065(12) 0.061(14) 0.021(14) 0.037(11) 0.050(8) -0.050(9) -0.065(10) 0.065(10) 0.217(10) -0.084(8) -0.016(9) -0.030(9) 0.021(9) 0.011(9) -0.179(10) 0.00 0.00 0.00 0.00 0.00 0.00 0.00 0.00 0.00 0.999(3) 0.93 0.93 0.93 0.93 0.93
H(2) 0.64(2) 0.00 0.00 0.00 0.084(12) 0.00 0.00 0.00 0.00 0.00 0.00 0.00 0.00 0.00 0.00 0.00 0.00 0.00 0.00 0.00 0.00 0.00 0.00 0.00 0.00 0.00 1.20 1.20 1.20 1.20 1.20 1.20
H(2A) 0.94(2) 0.00 0.00 0.00 0.134(12) 0.00 0.00 0.00 0.00 0.00 0.00 0.00 0.00 0.00 0.00 0.00 0.00 0.00 0.00 0.00 0.00 0.00 0.00 0.00 0.00 0.00 1.20 1.20 1.20 1.20 1.20 1.20
H(2B) 0.88(2) 0.00 0.00 0.00 0.117(12) 0.00 0.00 0.00 0.00 0.00 0.00 0.00 0.00 0.00 0.00 0.00 0.00 0.00 0.00 0.00 0.00 0.00 0.00 0.00 0.00 0.00 1.20 1.20 1.20 1.20 1.20 1.20
H(3A) 0.89(2) 0.00 0.00 0.00 0.129(13) 0.00 0.00 0.00 0.00 0.00 0.00 0.00 0.00 0.00 0.00 0.00 0.00 0.00 0.00 0.00 0.00 0.00 0.00 0.00 0.00 0.00 1.20 1.20 1.20 1.20 1.20 1.20
H(3B) 0.92(2) 0.00 0.00 0.00 0.141(14) 0.00 0.00 0.00 0.00 0.00 0.00 0.00 0.00 0.00 0.00 0.00 0.00 0.00 0.00 0.00 0.00 0.00 0.00 0.00 0.00 0.00 1.20 1.20 1.20 1.20 1.20 1.20
H(3C) 0.87(3) 0.00 0.00 0.00 0.150(14) 0.00 0.00 0.00 0.00 0.00 0.00 0.00 0.00 0.00 0.00 0.00 0.00 0.00 0.00 0.00 0.00 0.00 0.00 0.00 0.00 0.00 1.20 1.20 1.20 1.20 1.20 1.20
H(4A) 0.95(3) 0.00 0.00 0.00 0.149(15) 0.00 0.00 0.00 0.00 0.00 0.00 0.00 0.00 0.00 0.00 0.00 0.00 0.00 0.00 0.00 0.00 0.00 0.00 0.00 0.00 0.00 1.20 1.20 1.20 1.20 1.20 1.20
H(4B) 0.98(3) 0.00 0.00 0.00 0.152(16) 0.00 0.00 0.00 0.00 0.00 0.00 0.00 0.00 0.00 0.00 0.00 0.00 0.00 0.00 0.00 0.00 0.00 0.00 0.00 0.00 0.00 1.20 1.20 1.20 1.20 1.20 1.20
H(4C) 0.94(3) 0.00 0.00 0.00 0.109(14) 0.00 0.00 0.00 0.00 0.00 0.00 0.00 0.00 0.00 0.00 0.00 0.00 0.00 0.00 0.00 0.00 0.00 0.00 0.00 0.00 0.00 1.20 1.20 1.20 1.20 1.20 1.20

loop_
_atom_site_aniso_label
_atom_site_aniso_U_11
_atom_site_aniso_U_22
_atom_site_aniso_U_33
_atom_site_aniso_U_12
_atom_site_aniso_U_13
_atom_site_aniso_U_23
S(1) 0.02277(4) 0.01860(3) 0.04193(4) -0.00387(2) -0.01516(3) -0.00952(2)
N(1) 0.0160(1) 0.0252(1) 0.0264(1) -0.0067(1) -0.0033(1) -0.0098(1)
N(2) 0.01267(7) 0.01203(5) 0.01156(6) -0.00064(5) -0.00287(5) -0.00318(4)
C(1) 0.01339(8) 0.01447(6) 0.01714(7) -0.00121(6) -0.00311(6) -0.00627(5)
C(2) 0.01152(8) 0.01309(6) 0.01188(6) -0.00129(5) -0.00249(5) -0.00271(5)
C(3) 0.0197(1) 0.0172(1) 0.0121(1) -0.0012(1) -0.0008(1) -0.0029(1)
C(4) 0.0171(1) 0.0198(1) 0.0191(1) 0.0055(1) -0.0047(1) -0.0041(1)

loop_
_atom_site_label
_atom_site_type_symbol
_atom_site_fract_x
_atom_site_fract_y
_atom_site_fract_z
_atom_site_occupancy
_atom_site_U_iso_or_equiv
_atom_site_calc_flag
S(1) S 1.26795(1) -0.36712(1) 0.24741(1) 1.0000 0.028 d
N(1) N 1.64892(5) -0.16935(4) 0.28015(4) 1.0000 0.023 d
N(2) N 0.94948(3) 0.12470(2) 0.27231(2) 1.0000 0.012 d
C(1) C 1.49247(4) -0.25458(3) 0.26519(2) 1.0000 0.015 d
C(2) C 1.07272(4) 0.07121(3) 0.42294(2) 1.0000 0.013 d
C(3) C 1.11533(5) 0.18883(3) 0.10710(3) 1.0000 0.017 d
C(4) C 0.76449(5) 0.28229(4) 0.28482(3) 1.0000 0.020 d
H(2) H 0.86396 0.00068 0.26945 1.0000 0.018(2) ?
H(2A) H 1.23442 0.00496 0.38390 1.0000 0.031(2) ?
H(2B) H 1.10553 0.20755 0.44968 1.0000 0.030(2) ?
H(3A) H 1.23354 0.06763 0.09671 1.0000 0.037(2) ?
H(3B) H 1.01447 0.22405 0.00809 1.0000 0.039(2) ?
H(3C) H 1.20021 0.31933 0.10740 1.0000 0.037(2) ?
H(4A) H 0.68229 0.30442 0.17654 1.0000 0.044(2) ?
H(4B) H 0.83690 0.41882 0.28486 1.0000 0.047(2) ?
H(4C) H 0.63836 0.22828 0.39620 1.0000 0.043(2) ?
DUM0 . 0.00000 0.00000 0.00000 . . dum

loop_
_atom_type_symbol
_atom_type_description
_atom_type_scat_dispersion_real
_atom_type_scat_dispersion_imag
_atom_type_scat_source
S S 0.1246 0.1234 'International Tables Vol C Tables 4.2.6.8 and 6.1.1.4'
N N 0.0061 0.0033 'International Tables Vol C Tables 4.2.6.8 and 6.1.1.4'
H H 0.0000 0.0000 'International Tables Vol C Tables 4.2.6.8 and 6.1.1.4'
C C 0.0033 0.0016 'International Tables Vol C Tables 4.2.6.8 and 6.1.1.4'

loop_
_geom_angle_atom_site_label_1
_geom_angle_atom_site_label_2
_geom_angle_atom_site_label_3
_geom_angle
_geom_angle_site_symmetry_1
_geom_angle_site_symmetry_2
_geom_angle_site_symmetry_3
_geom_angle_publ_flag
C(2) N(2) C(3) 111.071(18) 1_555 1_555 1_555 yes
C(2) N(2) C(4) 112.532(15) 1_555 1_555 1_555 yes
C(2) N(2) H(2) 109.781(14) 1_555 1_555 1_555 yes
C(3) N(2) C(4) 110.634(17) 1_555 1_555 1_555 yes
C(3) N(2) H(2) 107.856(15) 1_555 1_555 1_555 yes
C(4) N(2) H(2) 104.674(18) 1_555 1_555 1_555 yes
S(1) C(1) N(1) 177.79(2) 1_555 1_555 1_555 yes
N(2) C(2) C(2) 110.11(2) 1_555 1_555 2_756 yes
N(2) C(2) H(2A) 107.157(15) 1_555 1_555 1_555 yes
N(2) C(2) H(2B) 107.761(15) 1_555 1_555 1_555 yes
C(2) C(2) H(2A) 112.157(19) 2_756 1_555 1_555 yes
C(2) C(2) H(2B) 111.77(2) 2_756 1_555 1_555 yes
H(2A) C(2) H(2B) 107.672(18) 1_555 1_555 1_555 yes
N(2) C(3) H(3A) 108.551(17) 1_555 1_555 1_555 yes
N(2) C(3) H(3B) 106.12(2) 1_555 1_555 1_555 yes
N(2) C(3) H(3C) 108.297(17) 1_555 1_555 1_555 yes
H(3A) C(3) H(3B) 111.592(19) 1_555 1_555 1_555 yes
H(3A) C(3) H(3C) 111.78(2) 1_555 1_555 1_555 yes
H(3B) C(3) H(3C) 110.272(19) 1_555 1_555 1_555 yes
N(2) C(4) H(4A) 106.942(19) 1_555 1_555 1_555 yes
N(2) C(4) H(4B) 110.37(2) 1_555 1_555 1_555 yes
N(2) C(4) H(4C) 109.789(19) 1_555 1_555 1_555 yes
H(4A) C(4) H(4B) 110.54(2) 1_555 1_555 1_555 yes
H(4A) C(4) H(4C) 107.30(3) 1_555 1_555 1_555 yes
H(4B) C(4) H(4C) 111.74(2) 1_555 1_555 1_555 yes

loop_
_geom_bond_atom_site_label_1
_geom_bond_atom_site_label_2
_geom_bond_distance
_geom_bond_site_symmetry_1
_geom_bond_site_symmetry_2
_geom_bond_publ_flag
S(1) C(1) 1.6288(2) 1_555 1_555 yes
N(1) C(1) 1.1698(3) 1_555 1_555 yes
N(2) C(2) 1.4958(2) 1_555 1_555 yes
N(2) C(3) 1.4912(3) 1_555 1_555 yes
N(2) C(4) 1.4926(3) 1_555 1_555 yes
C(2) C(2) 1.5243(4) 1_555 2_756 yes
N(2) H(2) 1.0300 1_555 1_555 yes
C(2) H(2A) 1.0600 1_555 1_555 yes
C(2) H(2B) 1.0600 1_555 1_555 yes
C(3) H(3A) 1.0600 1_555 1_555 yes
C(3) H(3B) 1.0600 1_555 1_555 yes
C(3) H(3C) 1.0600 1_555 1_555 yes
C(4) H(4A) 1.0600 1_555 1_555 yes
C(4) H(4B) 1.0600 1_555 1_555 yes
C(4) H(4C) 1.0600 1_555 1_555 yes

loop_
_geom_torsion_atom_site_label_1
_geom_torsion_atom_site_label_2
_geom_torsion_atom_site_label_3
_geom_torsion_atom_site_label_4
_geom_torsion
_geom_torsion_site_symmetry_1
_geom_torsion_site_symmetry_2
_geom_torsion_site_symmetry_3
_geom_torsion_site_symmetry_4
_geom_torsion_publ_flag
C(3) N(2) C(2) H(2A) -34.4 1_555 1_555 1_555 1_555 yes
C(3) N(2) C(2) H(2B) 81.2 1_555 1_555 1_555 1_555 yes
C(2) N(2) C(3) H(3A) 60.1 1_555 1_555 1_555 1_555 yes
C(2) N(2) C(3) H(3B) -179.8 1_555 1_555 1_555 1_555 yes
C(2) N(2) C(3) H(3C) -61.5 1_555 1_555 1_555 1_555 yes
C(4) N(2) C(2) H(2A) -159.1 1_555 1_555 1_555 1_555 yes
C(4) N(2) C(2) H(2B) -43.5 1_555 1_555 1_555 1_555 yes
C(2) N(2) C(4) H(4A) -177.2 1_555 1_555 1_555 1_555 yes
C(2) N(2) C(4) H(4B) 62.5 1_555 1_555 1_555 1_555 yes
C(2) N(2) C(4) H(4C) -61.1 1_555 1_555 1_555 1_555 yes
H(2) N(2) C(2) H(2A) 84.8 1_555 1_555 1_555 1_555 yes
H(2) N(2) C(2) H(2B) -159.6 1_555 1_555 1_555 1_555 yes
C(4) N(2) C(3) H(3A) -174.2 1_555 1_555 1_555 1_555 yes
C(4) N(2) C(3) H(3B) -54.1 1_555 1_555 1_555 1_555 yes
C(4) N(2) C(3) H(3C) 64.3 1_555 1_555 1_555 1_555 yes
C(3) N(2) C(4) H(4A) 57.9 1_555 1_555 1_555 1_555 yes
C(3) N(2) C(4) H(4B) -62.4 1_555 1_555 1_555 1_555 yes
C(3) N(2) C(4) H(4C) 174.0 1_555 1_555 1_555 1_555 yes
H(2) N(2) C(3) H(3A) -60.3 1_555 1_555 1_555 1_555 yes
H(2) N(2) C(3) H(3B) 59.8 1_555 1_555 1_555 1_555 yes
H(2) N(2) C(3) H(3C) 178.2 1_555 1_555 1_555 1_555 yes
H(2) N(2) C(4) H(4A) -58.0 1_555 1_555 1_555 1_555 yes
H(2) N(2) C(4) H(4B) -178.3 1_555 1_555 1_555 1_555 yes
H(2) N(2) C(4) H(4C) 58.1 1_555 1_555 1_555 1_555 yes
C(2) C(2) N(2) C(3) -156.7 2_756 1_555 1_555 1_555 yes
C(2) C(2) N(2) C(4) 78.7 2_756 1_555 1_555 1_555 yes
C(2) C(2) N(2) H(2) -37.5 2_756 1_555 1_555 1_555 yes
